data_4028351
loop_
_publ_author_name
'Partha Pratim Ghosh'
'Asish R. Das'

_publ_section_title
;
 Nanocrystalline and Reusable ZnO Catalyst for the Assembly of Densely
 Functionalized 4H-Chromenes in Aqueous Medium via One-Pot Three Component
 Reactions: A Greener "NOSE" Approach
;
_journal_name_full 'Journal of Organic Chemistry'
_journal_page_first 6170
_journal_page_last 6181
_journal_paper_doi 10.1021/jo400763z
_journal_volume 78
_journal_year 2013
_chemical_formula_sum 'C22 H16 N2 O6'
_chemical_formula_weight 404.37
_chemical_name_systematic
; 
 ? 
;
_space_group_IT_number 2
_symmetry_cell_setting triclinic
_symmetry_space_group_name_Hall '-P 1'
_symmetry_space_group_name_H-M 'P -1'
_atom_sites_solution_hydrogens geom
_atom_sites_solution_primary direct
_atom_sites_solution_secondary difmap
_audit_creation_method SHELXL-97
_cell_angle_alpha 82.145(4)
_cell_angle_beta 85.415(4)
_cell_angle_gamma 75.178(4)
_cell_formula_units_Z 2
_cell_length_a 7.2522(9)
_cell_length_b 8.0370(10)
_cell_length_c 16.347(2)
_cell_measurement_temperature 296(2)
_cell_volume 911.4(2)
_computing_cell_refinement 'Bruker SAINT'
_computing_data_collection 'Bruker APEX2'
_computing_data_reduction 'Bruker SAINT'
_computing_molecular_graphics 'Bruker SHELXTL'
_computing_publication_material 'Bruker SHELXTL'
_computing_structure_refinement 'SHELXL-97 (Sheldrick, 2008)'
_computing_structure_solution 'SHELXS-97 (Sheldrick, 2008)'
_diffrn_ambient_temperature 296(2)
_diffrn_measured_fraction_theta_full 0.966
_diffrn_measured_fraction_theta_max 0.966
_diffrn_radiation_monochromator graphite
_diffrn_radiation_source 'fine-focus sealed tube'
_diffrn_radiation_type MoK\a
_diffrn_radiation_wavelength 0.71073
_diffrn_reflns_av_R_equivalents 0.0249
_diffrn_reflns_av_sigmaI/netI 0.0283
_diffrn_reflns_limit_h_max 9
_diffrn_reflns_limit_h_min -8
_diffrn_reflns_limit_k_max 10
_diffrn_reflns_limit_k_min -10
_diffrn_reflns_limit_l_max 20
_diffrn_reflns_limit_l_min -20
_diffrn_reflns_number 11105
_diffrn_reflns_theta_full 26.46
_diffrn_reflns_theta_max 26.46
_diffrn_reflns_theta_min 1.26
_exptl_absorpt_coefficient_mu 0.109
_exptl_crystal_colour white
_exptl_crystal_density_diffrn 1.473
_exptl_crystal_description rectangulaR
_exptl_crystal_F_000 420
_exptl_crystal_size_max 0.22
_exptl_crystal_size_mid 0.17
_exptl_crystal_size_min 0.05
_refine_diff_density_max 0.235
_refine_diff_density_min -0.267
_refine_diff_density_rms 0.053
_refine_ls_extinction_method none
_refine_ls_goodness_of_fit_ref 1.466
_refine_ls_hydrogen_treatment mixed
_refine_ls_matrix_type full
_refine_ls_number_parameters 274
_refine_ls_number_reflns 3627
_refine_ls_number_restraints 1
_refine_ls_restrained_S_all 1.466
_refine_ls_R_factor_all 0.0737
_refine_ls_R_factor_gt 0.0567
_refine_ls_shift/su_max 0.111
_refine_ls_shift/su_mean 0.029
_refine_ls_structure_factor_coef Fsqd
_refine_ls_weighting_details 'calc w=1/[\s^2^(Fo^2^)+(0.1000P)^2^+0.0000P] where P=(Fo^2^+2Fc^2^)/3'
_refine_ls_weighting_scheme calc
_refine_ls_wR_factor_gt 0.2046
_refine_ls_wR_factor_ref 0.2164
_reflns_number_gt 2720
_reflns_number_total 3627
_reflns_threshold_expression >2sigma(I)
_cod_data_source_file jo400763z_si_002.cif
_cod_data_source_block ardppg_0m
_cod_database_code 4028351

loop_
_symmetry_equiv_pos_as_xyz
'x, y, z'
'-x, -y, -z'

loop_
_atom_site_label
_atom_site_type_symbol
_atom_site_fract_x
_atom_site_fract_y
_atom_site_fract_z
_atom_site_U_iso_or_equiv
_atom_site_adp_type
_atom_site_occupancy
_atom_site_symmetry_multiplicity
_atom_site_calc_flag
_atom_site_refinement_flags
O1 O 0.9052(2) 0.1591(2) 0.06210(10) 0.0448(5) Uani 1 1 d .
O2 O 0.4596(2) 0.0108(2) 0.19848(10) 0.0465(5) Uani 1 1 d .
H2 H 0.3680 0.0269 0.1695 0.070 Uiso 1 1 calc R
O3 O 1.0968(2) 0.0348(2) 0.16255(11) 0.0480(5) Uani 1 1 d .
C4 C 0.5717(3) 0.1606(3) 0.07282(14) 0.0362(5) Uani 1 1 d .
C2 C 0.7758(3) 0.0262(3) 0.18787(13) 0.0339(5) Uani 1 1 d .
C5 C 0.7282(3) 0.2051(3) 0.02915(14) 0.0399(6) Uani 1 1 d .
C3 C 0.6017(3) 0.0637(3) 0.15419(13) 0.0337(5) Uani 1 1 d .
C1 C 0.9342(3) 0.0708(3) 0.13974(14) 0.0362(5) Uani 1 1 d .
C8 C 0.5386(4) 0.3490(4) -0.08347(17) 0.0574(7) Uani 1 1 d .
H8 H 0.5269 0.4115 -0.1358 0.069 Uiso 1 1 calc R
C6 C 0.3947(4) 0.2143(3) 0.03589(15) 0.0460(6) Uani 1 1 d .
H6 H 0.2875 0.1864 0.0635 0.055 Uiso 1 1 calc R
C9 C 0.7132(4) 0.2979(3) -0.04888(16) 0.0514(7) Uani 1 1 d .
H9 H 0.8199 0.3251 -0.0774 0.062 Uiso 1 1 calc R
C7 C 0.3798(4) 0.3087(4) -0.04136(16) 0.0550(7) Uani 1 1 d .
H7 H 0.2619 0.3454 -0.0653 0.066 Uiso 1 1 calc R
C13 C 1.1155(4) -0.3032(3) 0.29736(16) 0.0492(6) Uani 1 1 d .
C14 C 0.9345(4) -0.2526(3) 0.26871(14) 0.0415(6) Uani 1 1 d .
C12 C 1.0758(4) -0.0437(3) 0.35478(15) 0.0446(6) Uani 1 1 d .
C10 C 0.8114(3) -0.0713(3) 0.27349(14) 0.0354(5) Uani 1 1 d .
H10 H 0.6875 -0.0820 0.2992 0.042 Uiso 1 1 calc R
C11 C 0.8979(3) 0.0207(3) 0.32901(14) 0.0389(6) Uani 1 1 d .
O4 O 1.1935(2) -0.1923(3) 0.33526(12) 0.0580(5) Uani 1 1 d .
O5 O 0.6251(3) 0.2487(3) 0.33658(15) 0.0741(7) Uani 1 1 d .
N2 N 1.1584(4) 0.0365(4) 0.40559(14) 0.0659(8) Uani 1 1 d D
N1 N 0.8763(5) 0.2512(3) 0.41163(15) 0.0702(8) Uani 1 1 d .
C16 C 0.7697(8) 0.4153(5) 0.4419(2) 0.1182(18) Uani 1 1 d .
H16A H 0.8314 0.4347 0.4882 0.177 Uiso 1 1 calc R
H16B H 0.6415 0.4086 0.4586 0.177 Uiso 1 1 calc R
H16C H 0.7666 0.5093 0.3985 0.177 Uiso 1 1 calc R
C17 C 0.8708(5) -0.3746(3) 0.23387(17) 0.0624(8) Uani 1 1 d .
H17 H 0.7479 -0.3449 0.2148 0.075 Uiso 1 1 calc R
C22 C 1.0595(7) 0.1848(5) 0.43707(18) 0.0806(12) Uani 1 1 d .
C21 C 0.7867(4) 0.1788(3) 0.35674(16) 0.0517(7) Uani 1 1 d .
C20 C 1.2324(5) -0.4676(4) 0.2910(2) 0.0767(11) Uani 1 1 d .
H20 H 1.3548 -0.4997 0.3108 0.092 Uiso 1 1 calc R
C19 C 1.1618(8) -0.5827(4) 0.2544(2) 0.1002(17) Uani 1 1 d .
H19 H 1.2379 -0.6931 0.2487 0.120 Uiso 1 1 calc R
C18 C 0.9822(8) -0.5350(4) 0.2269(2) 0.0910(14) Uani 1 1 d .
H18 H 0.9354 -0.6135 0.2030 0.109 Uiso 1 1 calc R
O6 O 1.1307(5) 0.2511(4) 0.48440(16) 0.1276(14) Uani 1 1 d .
C23 C 1.3583(5) -0.0328(6) 0.4286(2) 0.1029(16) Uani 1 1 d D
H23A H 1.4275 0.0547 0.4131 0.154 Uiso 1 1 calc R
H23B H 1.4156 -0.1321 0.4003 0.154 Uiso 1 1 calc R
H23C H 1.3622 -0.0662 0.4872 0.154 Uiso 1 1 calc R

loop_
_atom_site_aniso_label
_atom_site_aniso_U_11
_atom_site_aniso_U_22
_atom_site_aniso_U_33
_atom_site_aniso_U_23
_atom_site_aniso_U_13
_atom_site_aniso_U_12
O1 0.0335(9) 0.0588(10) 0.0434(10) 0.0027(8) -0.0009(7) -0.0191(8)
O2 0.0272(9) 0.0696(11) 0.0443(10) 0.0065(8) -0.0076(7) -0.0204(8)
O3 0.0259(9) 0.0628(11) 0.0572(11) -0.0045(9) -0.0042(7) -0.0153(8)
C4 0.0337(12) 0.0364(11) 0.0396(12) -0.0063(9) -0.0038(10) -0.0092(9)
C2 0.0272(11) 0.0374(11) 0.0384(12) -0.0042(9) -0.0028(9) -0.0103(9)
C5 0.0378(13) 0.0424(12) 0.0408(13) -0.0072(10) -0.0030(10) -0.0107(10)
C3 0.0280(11) 0.0366(11) 0.0386(12) -0.0058(9) -0.0020(9) -0.0112(9)
C1 0.0288(11) 0.0405(12) 0.0422(13) -0.0079(10) -0.0013(9) -0.0122(9)
C8 0.0699(19) 0.0647(17) 0.0361(14) 0.0053(12) -0.0130(13) -0.0169(15)
C6 0.0402(14) 0.0542(14) 0.0448(14) -0.0016(11) -0.0099(11) -0.0139(11)
C9 0.0524(16) 0.0604(16) 0.0425(14) -0.0013(12) 0.0030(12) -0.0198(13)
C7 0.0509(16) 0.0686(17) 0.0438(15) -0.0010(13) -0.0186(12) -0.0100(13)
C13 0.0488(15) 0.0474(14) 0.0442(14) 0.0033(11) 0.0026(11) -0.0050(12)
C14 0.0517(14) 0.0379(12) 0.0349(12) -0.0011(10) -0.0029(10) -0.0126(11)
C12 0.0434(14) 0.0597(15) 0.0370(13) -0.0007(11) -0.0074(10) -0.0252(12)
C10 0.0268(11) 0.0405(12) 0.0394(12) -0.0027(9) -0.0043(9) -0.0095(9)
C11 0.0411(13) 0.0425(12) 0.0365(12) -0.0057(10) -0.0011(10) -0.0165(10)
O4 0.0336(10) 0.0736(13) 0.0624(12) 0.0034(10) -0.0136(8) -0.0077(9)
O5 0.0646(14) 0.0548(12) 0.0930(17) -0.0164(11) 0.0101(12) 0.0026(10)
N2 0.0727(17) 0.103(2) 0.0401(13) 0.0028(13) -0.0156(11) -0.0575(16)
N1 0.118(2) 0.0635(15) 0.0450(14) -0.0220(11) 0.0126(14) -0.0489(16)
C16 0.224(5) 0.067(2) 0.078(2) -0.041(2) 0.042(3) -0.061(3)
C17 0.106(2) 0.0474(15) 0.0416(15) -0.0039(11) -0.0094(15) -0.0323(16)
C22 0.133(3) 0.101(3) 0.0386(16) -0.0091(17) -0.0036(19) -0.084(3)
C21 0.0668(19) 0.0465(14) 0.0455(15) -0.0095(11) 0.0102(13) -0.0225(14)
C20 0.074(2) 0.063(2) 0.0625(19) 0.0150(16) 0.0160(16) 0.0199(17)
C19 0.168(5) 0.0333(16) 0.067(2) 0.0000(15) 0.041(3) 0.015(2)
C18 0.176(5) 0.0397(17) 0.057(2) -0.0078(14) 0.005(2) -0.028(2)
O6 0.217(4) 0.166(3) 0.0574(14) -0.0218(16) -0.0173(17) -0.144(3)
C23 0.080(2) 0.191(5) 0.064(2) 0.020(2) -0.0345(18) -0.090(3)

loop_
_atom_type_symbol
_atom_type_description
_atom_type_scat_dispersion_real
_atom_type_scat_dispersion_imag
_atom_type_scat_source
C C 0.0033 0.0016 'International Tables Vol C Tables 4.2.6.8 and 6.1.1.4'
H H 0.0000 0.0000 'International Tables Vol C Tables 4.2.6.8 and 6.1.1.4'
N N 0.0061 0.0033 'International Tables Vol C Tables 4.2.6.8 and 6.1.1.4'
O O 0.0106 0.0060 'International Tables Vol C Tables 4.2.6.8 and 6.1.1.4'

loop_
_geom_angle_atom_site_label_1
_geom_angle_atom_site_label_2
_geom_angle_atom_site_label_3
_geom_angle
C1 O1 C5 121.56(17)
C5 C4 C6 118.0(2)
C5 C4 C3 117.7(2)
C6 C4 C3 124.2(2)
C3 C2 C1 119.6(2)
C3 C2 C10 122.04(18)
C1 C2 C10 118.23(18)
O1 C5 C9 117.0(2)
O1 C5 C4 121.1(2)
C9 C5 C4 121.9(2)
O2 C3 C2 118.37(19)
O2 C3 C4 121.07(19)
C2 C3 C4 120.55(19)
O3 C1 O1 116.20(19)
O3 C1 C2 124.6(2)
O1 C1 C2 119.21(19)
C9 C8 C7 120.7(2)
C7 C6 C4 120.0(2)
C8 C9 C5 118.9(2)
C6 C7 C8 120.5(2)
C14 C13 C20 122.1(3)
C14 C13 O4 122.1(2)
C20 C13 O4 115.8(3)
C13 C14 C17 117.0(2)
C13 C14 C10 121.5(2)
C17 C14 C10 121.5(2)
C11 C12 O4 124.9(2)
C11 C12 N2 123.2(3)
O4 C12 N2 112.0(2)
C11 C10 C2 113.42(18)
C11 C10 C14 110.09(19)
C2 C10 C14 110.90(18)
C12 C11 C21 118.7(2)
C12 C11 C10 121.7(2)
C21 C11 C10 119.6(2)
C12 O4 C13 117.58(19)
C22 N2 C12 121.7(3)
C22 N2 C23 116.7(3)
C12 N2 C23 121.6(3)
C22 N1 C21 125.2(3)
C22 N1 C16 116.6(3)
C21 N1 C16 118.1(3)
C18 C17 C14 121.9(4)
O6 C22 N2 121.4(4)
O6 C22 N1 123.0(4)
N2 C22 N1 115.5(2)
O5 C21 N1 120.5(3)
O5 C21 C11 123.9(3)
N1 C21 C11 115.5(3)
C19 C20 C13 118.2(3)
C18 C19 C20 120.2(3)
C17 C18 C19 120.6(3)

loop_
_geom_bond_atom_site_label_1
_geom_bond_atom_site_label_2
_geom_bond_distance
O1 C1 1.371(3)
O1 C5 1.374(3)
O2 C3 1.337(3)
O3 C1 1.217(3)
C4 C5 1.391(3)
C4 C6 1.402(3)
C4 C3 1.449(3)
C2 C3 1.364(3)
C2 C1 1.434(3)
C2 C10 1.515(3)
C5 C9 1.384(3)
C8 C9 1.370(4)
C8 C7 1.381(4)
C6 C7 1.378(4)
C13 C14 1.371(4)
C13 C20 1.388(4)
C13 O4 1.401(3)
C14 C17 1.387(4)
C14 C10 1.510(3)
C12 C11 1.340(3)
C12 O4 1.341(3)
C12 N2 1.373(3)
C10 C11 1.509(3)
C11 C21 1.430(4)
O5 C21 1.213(3)
N2 C22 1.368(5)
N2 C23 1.473(4)
N1 C22 1.374(5)
N1 C21 1.413(4)
N1 C16 1.475(4)
C17 C18 1.349(5)
C22 O6 1.211(4)
C20 C19 1.385(6)
C19 C18 1.355(6)
